data_1537828
loop_
_publ_author_name
'Bodak, O.I.'
'Gladyshevskii, E.I.'
'Kripyakevich, P.I.'

_publ_section_title
;
 Crystal structure of the compound Ce Ni2 S2 and isostructural compounds
 in related systems
;
_journal_name_full
;
Inorganic Materials (USSR) (see: Izv.Akad.Nauk, Neorg.Mater.)
;
_journal_page_first 1861
_journal_page_last 1864
_journal_volume 2
_journal_year 1966
_chemical_formula_sum 'Nd Ni2 Si2'
_space_group_IT_number 139
_symmetry_space_group_name_Hall '-I 4 2'
_symmetry_space_group_name_H-M 'I 4/m m m'
_cell_angle_alpha 90
_cell_angle_beta 90
_cell_angle_gamma 90
_cell_formula_units_Z 2
_cell_length_a 4.022
_cell_length_b 4.022
_cell_length_c 9.598
_cell_volume 155.262
_citation_journal_id_ASTM INOMAF
_cod_data_source_file Bodak_INOMAF_1966_880.cif
_cod_data_source_block Nd1Ni2Si2
_cod_original_cell_volume 155.2619
_cod_original_formula_sum 'Nd1 Ni2 Si2'
_cod_database_code 1537828

loop_
_symmetry_equiv_pos_as_xyz
x,y,z
-y,x,z
-x,-y,z
y,-x,z
x,-y,-z
y,x,-z
-x,y,-z
-y,-x,-z
-x,-y,-z
y,-x,-z
x,y,-z
-y,x,-z
-x,y,z
-y,-x,z
x,-y,z
y,x,z
x+1/2,y+1/2,z+1/2
-y+1/2,x+1/2,z+1/2
-x+1/2,-y+1/2,z+1/2
y+1/2,-x+1/2,z+1/2
x+1/2,-y+1/2,-z+1/2
y+1/2,x+1/2,-z+1/2
-x+1/2,y+1/2,-z+1/2
-y+1/2,-x+1/2,-z+1/2
-x+1/2,-y+1/2,-z+1/2
y+1/2,-x+1/2,-z+1/2
x+1/2,y+1/2,-z+1/2
-y+1/2,x+1/2,-z+1/2
-x+1/2,y+1/2,z+1/2
-y+1/2,-x+1/2,z+1/2
x+1/2,-y+1/2,z+1/2
y+1/2,x+1/2,z+1/2

loop_
_atom_site_label
_atom_site_type_symbol
_atom_site_fract_x
_atom_site_fract_y
_atom_site_fract_z
_atom_site_occupancy
_atom_site_U_iso_or_equiv
Ni1 Ni 0 0.5 0.25 1 0.0
Nd1 Nd 0 0 0 1 0.0
Si1 Si 0 0 0.371 1 0.0
